data_7122525
loop_
_publ_author_name
'Kovaleva, Kseniya S.'
'Zubkov, Fedor I.'
'Bormotov, Nikolay I.'
'Novikov, Roman A.'
'Dorovatovskii, Pavel V.'
'Khrustalev, Victor N.'
'Gatilov, Yuriy V.'
'Zarubaev, Vladimir V.'
'Yarovaya, Olga I.'
'Shishkina, Larisa N.'
'Salakhutdinov, Nariman F.'

_publ_section_title
;
 Synthesis of d-(+)-camphor-based <i>N</i>-acylhydrazones and their
 antiviral activity.
;
_journal_issue 12
_journal_name_full MedChemComm
_journal_page_first 2072
_journal_page_last 2082
_journal_paper_doi 10.1039/c8md00442k
_journal_volume 9
_journal_year 2018
_chemical_absolute_configuration rm
_chemical_formula_moiety '2(C22 H31 N3 O4), C4 H8 O2'
_chemical_formula_sum 'C48 H70 N6 O10'
_chemical_formula_weight 891.10
_space_group_crystal_system monoclinic
_space_group_IT_number 4
_space_group_name_Hall 'P 2yb'
_space_group_name_H-M_alt 'P 1 21 1'
_symmetry_space_group_name_Hall 'P 2yb'
_symmetry_space_group_name_H-M 'P 1 21 1'
_atom_sites_solution_hydrogens mixed
_atom_sites_solution_primary difmap
_atom_sites_solution_secondary difmap
_audit_creation_method SHELXL-2013
_audit_update_record
;
2018-08-05 deposited with the CCDC.
2018-10-24 downloaded from the CCDC.
;
_cell_angle_alpha 90
_cell_angle_beta 96.24(3)
_cell_angle_gamma 90
_cell_formula_units_Z 4
_cell_length_a 10.819(2)
_cell_length_b 14.713(3)
_cell_length_c 30.167(6)
_cell_measurement_reflns_used 600
_cell_measurement_temperature 100(2)
_cell_measurement_theta_max 30.0
_cell_measurement_theta_min 3.2
_cell_volume 4773.5(16)
_computing_cell_refinement 'iMosflm (Battye et al., 2011)'
_computing_data_collection 'Marccd (Doyle, 2011)'
_computing_data_reduction iMosflm
_computing_molecular_graphics 'SHELXTL (Sheldrick, 2015)'
_computing_publication_material SHELXTL
_computing_structure_refinement 'SHELXL (Sheldrick, 2015)'
_computing_structure_solution 'SHELXT (Sheldrick, 2015)'
_diffrn_ambient_temperature 100(2)
_diffrn_measured_fraction_theta_full 0.995
_diffrn_measured_fraction_theta_max 0.995
_diffrn_measurement_device_type 'Rayonix SX165 CCD'
_diffrn_measurement_method '/f scan'
_diffrn_radiation_type synchrotron
_diffrn_radiation_wavelength 0.80246
_diffrn_reflns_av_R_equivalents 0.0635
_diffrn_reflns_av_unetI/netI 0.0769
_diffrn_reflns_Laue_measured_fraction_full 0.995
_diffrn_reflns_Laue_measured_fraction_max 0.995
_diffrn_reflns_limit_h_max 13
_diffrn_reflns_limit_h_min -13
_diffrn_reflns_limit_k_max 18
_diffrn_reflns_limit_k_min -18
_diffrn_reflns_limit_l_max 38
_diffrn_reflns_limit_l_min -38
_diffrn_reflns_number 51592
_diffrn_reflns_point_group_measured_fraction_full 0.979
_diffrn_reflns_point_group_measured_fraction_max 0.972
_diffrn_reflns_theta_full 28.782
_diffrn_reflns_theta_max 30.974
_diffrn_reflns_theta_min 3.219
_exptl_absorpt_coefficient_mu 0.113
_exptl_absorpt_correction_T_max 0.970
_exptl_absorpt_correction_T_min 0.960
_exptl_absorpt_correction_type multi-scan
_exptl_absorpt_process_details 'Scala (Evans, 2006)'
_exptl_crystal_colour colourless
_exptl_crystal_density_diffrn 1.240
_exptl_crystal_description prism
_exptl_crystal_F_000 1920
_exptl_crystal_size_max 0.30
_exptl_crystal_size_mid 0.25
_exptl_crystal_size_min 0.20
_refine_diff_density_max 0.840
_refine_diff_density_min -0.401
_refine_diff_density_rms 0.082
_refine_ls_abs_structure_details
;
 Flack x determined using 7726 quotients [(I+)-(I-)]/[(I+)+(I-)]
 (Parsons and Flack (2004), Acta Cryst. A60, s61).
;
_refine_ls_abs_structure_Flack 0.2(3)
_refine_ls_extinction_coef 0.0219(13)
_refine_ls_extinction_expression Fc^*^=kFc[1+0.001xFc^2^\l^3^/sin(2\q)]^-1/4^
_refine_ls_extinction_method SHELXL
_refine_ls_goodness_of_fit_ref 1.042
_refine_ls_hydrogen_treatment mixed
_refine_ls_matrix_type full
_refine_ls_number_parameters 1186
_refine_ls_number_reflns 20491
_refine_ls_number_restraints 1
_refine_ls_restrained_S_all 1.042
_refine_ls_R_factor_all 0.0674
_refine_ls_R_factor_gt 0.0610
_refine_ls_shift/su_max 0.001
_refine_ls_shift/su_mean 0.000
_refine_ls_structure_factor_coef Fsqd
_refine_ls_weighting_details 'w=1/[\s^2^(Fo^2^)+(0.071P)^2^+2.4829P] where P=(Fo^2^+2Fc^2^)/3'
_refine_ls_weighting_scheme calc
_refine_ls_wR_factor_gt 0.1517
_refine_ls_wR_factor_ref 0.1566
_reflns_Friedel_coverage 0.878
_reflns_Friedel_fraction_full 0.960
_reflns_Friedel_fraction_max 0.946
_reflns_number_gt 18394
_reflns_number_total 20491
_reflns_threshold_expression 'I > 2\s(I)'
_cod_data_source_file c8md00442k2.cif
_cod_data_source_block 11
_cod_depositor_comments 'Adding full bibliography for 7122525--7122527.cif.'
_cod_database_code 7122525
_shelx_space_group_comment
;
The symmetry employed for this shelxl refinement is uniquely defined
by the following loop, which should always be used as a source of
symmetry information in preference to the above space-group names.
They are only intended as comments.
;
_shelx_estimated_absorpt_t_min 0.966
_shelx_estimated_absorpt_t_max 0.977
_shelxl_version_number 2013-4

loop_
_space_group_symop_operation_xyz
'x, y, z'
'-x, y+1/2, -z'

loop_
_atom_site_label
_atom_site_type_symbol
_atom_site_fract_x
_atom_site_fract_y
_atom_site_fract_z
_atom_site_U_iso_or_equiv
_atom_site_adp_type
_atom_site_occupancy
_atom_site_site_symmetry_order
_atom_site_calc_flag
_atom_site_refinement_flags_posn
_atom_site_refinement_flags_adp
C1 C 0.9817(3) 0.3149(3) 0.93327(12) 0.0202(7) Uani 1 1 d . .
O1 O 0.8842(2) 0.3447(2) 0.91389(9) 0.0258(6) Uani 1 1 d . .
N2 N 1.0144(3) 0.2267(2) 0.93536(10) 0.0228(7) Uani 1 1 d . .
C3 C 1.1310(4) 0.2067(3) 0.96323(13) 0.0246(8) Uani 1 1 d . .
H3A H 1.1994 0.1943 0.9448 0.029 Uiso 1 1 calc R U
H3B H 1.1215 0.1542 0.9831 0.029 Uiso 1 1 calc R U
C3A C 1.1530(3) 0.2929(3) 0.98925(12) 0.0194(7) Uani 1 1 d . .
C4 C 1.2763(3) 0.3275(3) 1.01100(12) 0.0228(8) Uani 1 1 d . .
H4 H 1.3569 0.3093 1.0048 0.027 Uiso 1 1 calc R U
C5 C 1.2481(3) 0.3888(3) 1.04060(12) 0.0225(8) Uani 1 1 d . .
H5 H 1.3047 0.4244 1.0596 0.027 Uiso 1 1 calc R U
C6 C 1.1064(3) 0.3905(3) 1.03798(12) 0.0196(7) Uani 1 1 d . .
H6 H 1.0716 0.4127 1.0654 0.023 Uiso 1 1 calc R U
C7 C 1.0588(3) 0.4415(3) 0.99398(11) 0.0178(7) Uani 1 1 d . .
H7 H 1.1120 0.4961 0.9907 0.021 Uiso 1 1 calc R U
C7A C 1.0866(3) 0.3690(3) 0.95892(12) 0.0187(7) Uani 1 1 d . .
H7A H 1.1441 0.3940 0.9381 0.022 Uiso 1 1 calc R U
O8 O 1.0765(2) 0.29737(18) 1.02559(8) 0.0193(5) Uani 1 1 d . .
C9 C 0.9332(4) 0.1552(3) 0.91538(13) 0.0295(9) Uani 1 1 d . .
H9A H 0.8456 0.1748 0.9153 0.035 Uiso 1 1 calc R U
H9B H 0.9449 0.0998 0.9340 0.035 Uiso 1 1 calc R U
C10 C 0.9573(4) 0.1323(3) 0.86850(13) 0.0269(8) Uani 1 1 d . .
H10A H 0.9385 0.1852 0.8487 0.032 Uiso 1 1 calc R U
H10B H 1.0455 0.1153 0.8676 0.032 Uiso 1 1 calc R U
O10 O 0.8789(3) 0.0585(2) 0.85455(10) 0.0366(7) Uani 1 1 d . .
C11 C 0.8874(4) 0.0322(4) 0.80994(15) 0.0397(11) Uani 1 1 d . .
H11A H 0.8680 0.0844 0.7902 0.060 Uiso 1 1 calc R U
H11B H 0.8281 -0.0169 0.8018 0.060 Uiso 1 1 calc R U
H11C H 0.9719 0.0110 0.8069 0.060 Uiso 1 1 calc R U
C12 C 0.9244(3) 0.4711(3) 0.99340(12) 0.0181(7) Uani 1 1 d . .
O12 O 0.8601(2) 0.4490(2) 1.02323(8) 0.0233(6) Uani 1 1 d . .
N12 N 0.8801(3) 0.5291(2) 0.96107(10) 0.0186(6) Uani 1 1 d . .
H12 H 0.794(4) 0.550(3) 0.9587(14) 0.022 Uiso 1 1 d . U
N13 N 0.9515(3) 0.5476(2) 0.92651(10) 0.0190(6) Uani 1 1 d . .
C13 C 0.8989(3) 0.5957(3) 0.89480(11) 0.0186(7) Uani 1 1 d . .
C14 C 0.9606(3) 0.6172(3) 0.85342(11) 0.0197(7) Uani 1 1 d . .
C15 C 0.9819(4) 0.7215(3) 0.85435(13) 0.0245(8) Uani 1 1 d . .
H15A H 1.0334 0.7403 0.8307 0.029 Uiso 1 1 calc R U
H15B H 1.0233 0.7412 0.8837 0.029 Uiso 1 1 calc R U
C16 C 0.8490(4) 0.7618(3) 0.84582(13) 0.0256(8) Uani 1 1 d . .
H16A H 0.8298 0.8006 0.8710 0.031 Uiso 1 1 calc R U
H16B H 0.8390 0.7981 0.8180 0.031 Uiso 1 1 calc R U
C17 C 0.7663(3) 0.6774(3) 0.84175(12) 0.0227(7) Uani 1 1 d . .
H17 H 0.6809 0.6882 0.8264 0.027 Uiso 1 1 calc R U
C18 C 0.7686(3) 0.6359(3) 0.88870(12) 0.0217(7) Uani 1 1 d . .
H18A H 0.7575 0.6829 0.9114 0.026 Uiso 1 1 calc R U
H18B H 0.7041 0.5884 0.8898 0.026 Uiso 1 1 calc R U
C19 C 0.8447(3) 0.6080(3) 0.81760(12) 0.0215(7) Uani 1 1 d . .
C20 C 1.0743(4) 0.5601(3) 0.84646(13) 0.0278(8) Uani 1 1 d . .
H20A H 1.1427 0.5759 0.8692 0.042 Uiso 1 1 calc R U
H20B H 1.0993 0.5722 0.8168 0.042 Uiso 1 1 calc R U
H20C H 1.0540 0.4955 0.8490 0.042 Uiso 1 1 calc R U
C21 C 0.8698(4) 0.6375(3) 0.77112(12) 0.0303(9) Uani 1 1 d . .
H21A H 0.7944 0.6293 0.7504 0.045 Uiso 1 1 calc R U
H21B H 0.9371 0.6005 0.7613 0.045 Uiso 1 1 calc R U
H21C H 0.8942 0.7017 0.7717 0.045 Uiso 1 1 calc R U
C22 C 0.7919(4) 0.5114(3) 0.81477(14) 0.0293(9) Uani 1 1 d . .
H22A H 0.7881 0.4876 0.8449 0.044 Uiso 1 1 calc R U
H22B H 0.8456 0.4724 0.7988 0.044 Uiso 1 1 calc R U
H22C H 0.7080 0.5124 0.7988 0.044 Uiso 1 1 calc R U
C23 C 0.5238(3) 0.2538(3) 0.56669(12) 0.0199(7) Uani 1 1 d . .
O23 O 0.4407(2) 0.2827(2) 0.58719(9) 0.0250(6) Uani 1 1 d . .
N24 N 0.5544(3) 0.1644(2) 0.56356(10) 0.0217(6) Uani 1 1 d . .
C25 C 0.6545(3) 0.1452(3) 0.53579(13) 0.0242(8) Uani 1 1 d . .
H25A H 0.6327 0.0938 0.5152 0.029 Uiso 1 1 calc R U
H25B H 0.7336 0.1316 0.5542 0.029 Uiso 1 1 calc R U
C25A C 0.6619(3) 0.2332(3) 0.51075(11) 0.0186(7) Uani 1 1 d . .
C26 C 0.7728(3) 0.2674(3) 0.48913(12) 0.0228(8) Uani 1 1 d . .
H26 H 0.8570 0.2488 0.4952 0.027 Uiso 1 1 calc R U
C27 C 0.7268(3) 0.3291(3) 0.45985(12) 0.0228(8) Uani 1 1 d . .
H27 H 0.7720 0.3649 0.4409 0.027 Uiso 1 1 calc R U
C28 C 0.5873(3) 0.3311(3) 0.46255(12) 0.0187(7) Uani 1 1 d . .
H28 H 0.5365 0.3540 0.4352 0.022 Uiso 1 1 calc R U
C29 C 0.5652(3) 0.3813(3) 0.50652(11) 0.0182(7) Uani 1 1 d . .
H29 H 0.6200 0.4361 0.5101 0.022 Uiso 1 1 calc R U
C29A C 0.6139(3) 0.3084(2) 0.54112(11) 0.0171(7) Uani 1 1 d . .
H29A H 0.6838 0.3332 0.5621 0.020 Uiso 1 1 calc R U
O30 O 0.5634(2) 0.23815(18) 0.47401(8) 0.0191(5) Uani 1 1 d . .
C31 C 0.4874(4) 0.0928(3) 0.58384(13) 0.0253(8) Uani 1 1 d . .
H31A H 0.4762 0.0407 0.5631 0.030 Uiso 1 1 calc R U
H31B H 0.4039 0.1154 0.5889 0.030 Uiso 1 1 calc R U
C32 C 0.5545(4) 0.0610(3) 0.62770(14) 0.0296(9) Uani 1 1 d . .
H32A H 0.6399 0.0410 0.6236 0.035 Uiso 1 1 calc R U
H32B H 0.5596 0.1107 0.6499 0.035 Uiso 1 1 calc R U
O32 O 0.4841(3) -0.0126(2) 0.64205(10) 0.0335(7) Uani 1 1 d . .
C33 C 0.5313(5) -0.0438(4) 0.68454(16) 0.0420(12) Uani 1 1 d . .
H33A H 0.6168 -0.0653 0.6837 0.063 Uiso 1 1 calc R U
H33B H 0.4795 -0.0939 0.6934 0.063 Uiso 1 1 calc R U
H33C H 0.5305 0.0059 0.7061 0.063 Uiso 1 1 calc R U
C34 C 0.4303(3) 0.4104(3) 0.50634(11) 0.0178(7) Uani 1 1 d . .
O34 O 0.3490(2) 0.3891(2) 0.47574(9) 0.0228(6) Uani 1 1 d . .
N34 N 0.4027(3) 0.4657(2) 0.53935(10) 0.0179(6) Uani 1 1 d . .
H34 H 0.323(4) 0.485(3) 0.5395(14) 0.021 Uiso 1 1 d . U
N35 N 0.4929(3) 0.4847(2) 0.57512(10) 0.0201(6) Uani 1 1 d . .
C35 C 0.4501(3) 0.5200(3) 0.60876(11) 0.0185(7) Uani 1 1 d . .
C36 C 0.5299(3) 0.5373(3) 0.65231(12) 0.0234(8) Uani 1 1 d . .
C37 C 0.4954(4) 0.4577(3) 0.68214(14) 0.0326(9) Uani 1 1 d . .
H37A H 0.4992 0.3989 0.6664 0.039 Uiso 1 1 calc R U
H37B H 0.5523 0.4553 0.7101 0.039 Uiso 1 1 calc R U
C38 C 0.3611(4) 0.4790(4) 0.69179(14) 0.0364(10) Uani 1 1 d . .
H38A H 0.3032 0.4298 0.6809 0.044 Uiso 1 1 calc R U
H38B H 0.3564 0.4881 0.7241 0.044 Uiso 1 1 calc R U
C39 C 0.3325(4) 0.5675(3) 0.66550(13) 0.0307(9) Uani 1 1 d . .
H39 H 0.2616 0.6031 0.6753 0.037 Uiso 1 1 calc R U
C40 C 0.3169(3) 0.5421(3) 0.61583(13) 0.0274(8) Uani 1 1 d . .
H40A H 0.2617 0.4888 0.6099 0.033 Uiso 1 1 calc R U
H40B H 0.2843 0.5936 0.5970 0.033 Uiso 1 1 calc R U
C41 C 0.4579(4) 0.6182(3) 0.67104(13) 0.0266(8) Uani 1 1 d . .
C42 C 0.6679(4) 0.5483(4) 0.64973(14) 0.0392(11) Uani 1 1 d . .
H42A H 0.7004 0.4936 0.6365 0.059 Uiso 1 1 calc R U
H42B H 0.7104 0.5572 0.6798 0.059 Uiso 1 1 calc R U
H42C H 0.6823 0.6011 0.6312 0.059 Uiso 1 1 calc R U
C43 C 0.5028(4) 0.6428(4) 0.71928(14) 0.0365(10) Uani 1 1 d . .
H43A H 0.5167 0.5871 0.7369 0.055 Uiso 1 1 calc R U
H43B H 0.4397 0.6801 0.7316 0.055 Uiso 1 1 calc R U
H43C H 0.5807 0.6771 0.7202 0.055 Uiso 1 1 calc R U
C44 C 0.4596(6) 0.7041(3) 0.64267(15) 0.0431(12) Uani 1 1 d . .
H44A H 0.5449 0.7271 0.6439 0.065 Uiso 1 1 calc R U
H44B H 0.4064 0.7504 0.6542 0.065 Uiso 1 1 calc R U
H44C H 0.4285 0.6898 0.6117 0.065 Uiso 1 1 calc R U
C45 C 0.9757(3) 0.6663(3) 0.43269(11) 0.0204(7) Uani 1 1 d . .
O45 O 1.0572(2) 0.6348(2) 0.41227(9) 0.0255(6) Uani 1 1 d . .
N46 N 0.9481(3) 0.7561(2) 0.43549(11) 0.0229(7) Uani 1 1 d . .
C47 C 0.8496(4) 0.7775(3) 0.46335(13) 0.0246(8) Uani 1 1 d . .
H47A H 0.7704 0.7917 0.4450 0.030 Uiso 1 1 calc R U
H47B H 0.8731 0.8292 0.4835 0.030 Uiso 1 1 calc R U
C47A C 0.8401(3) 0.6906(3) 0.48898(12) 0.0187(7) Uani 1 1 d . .
C48 C 0.7286(3) 0.6587(3) 0.51044(12) 0.0215(7) Uani 1 1 d . .
H48 H 0.6449 0.6783 0.5041 0.026 Uiso 1 1 calc R U
C49 C 0.7734(3) 0.5965(3) 0.54045(12) 0.0217(7) Uani 1 1 d . .
H49 H 0.7276 0.5617 0.5595 0.026 Uiso 1 1 calc R U
C50 C 0.9129(3) 0.5933(3) 0.53761(12) 0.0206(7) Uani 1 1 d . .
H50 H 0.9635 0.5704 0.5651 0.025 Uiso 1 1 calc R U
C51 C 0.9335(3) 0.5419(3) 0.49398(11) 0.0183(7) Uani 1 1 d . .
H51 H 0.8781 0.4874 0.4909 0.022 Uiso 1 1 calc R U
C51A C 0.8845(3) 0.6144(2) 0.45860(11) 0.0171(7) Uani 1 1 d . .
H51A H 0.8135 0.5900 0.4381 0.021 Uiso 1 1 calc R U
O52 O 0.9383(2) 0.68573(18) 0.52572(8) 0.0187(5) Uani 1 1 d . .
C53 C 1.0221(4) 0.8252(3) 0.41630(14) 0.0289(9) Uani 1 1 d . .
H53A H 1.1059 0.8002 0.4135 0.035 Uiso 1 1 calc R U
H53B H 1.0321 0.8777 0.4369 0.035 Uiso 1 1 calc R U
C54 C 0.9661(4) 0.8574(3) 0.37151(16) 0.0341(10) Uani 1 1 d . .
H54A H 0.9598 0.8066 0.3498 0.041 Uiso 1 1 calc R U
H54B H 0.8817 0.8821 0.3735 0.041 Uiso 1 1 calc R U
O54 O 1.0456(3) 0.9259(3) 0.35804(12) 0.0463(9) Uani 1 1 d . .
C55 C 1.0069(5) 0.9593(5) 0.3146(2) 0.0630(19) Uani 1 1 d . .
H55A H 0.9993 0.9086 0.2935 0.094 Uiso 1 1 calc R U
H55B H 1.0685 1.0028 0.3059 0.094 Uiso 1 1 calc R U
H55C H 0.9263 0.9897 0.3145 0.094 Uiso 1 1 calc R U
C56 C 1.0677(3) 0.5119(3) 0.49340(12) 0.0187(7) Uani 1 1 d . .
O56 O 1.1496(2) 0.5346(2) 0.52312(9) 0.0235(6) Uani 1 1 d . .
N56 N 1.0922(3) 0.4545(2) 0.46096(10) 0.0187(6) Uani 1 1 d . .
H56 H 1.163(5) 0.426(3) 0.4618(14) 0.022 Uiso 1 1 d . U
N57 N 0.9993(3) 0.4347(2) 0.42656(10) 0.0195(6) Uani 1 1 d . .
C57 C 1.0338(3) 0.3882(3) 0.39440(12) 0.0185(7) Uani 1 1 d . .
C58 C 0.9453(3) 0.3656(3) 0.35357(12) 0.0215(7) Uani 1 1 d . .
C59 C 0.9298(4) 0.2608(3) 0.35536(13) 0.0296(9) Uani 1 1 d . .
H59A H 0.9100 0.2410 0.3852 0.035 Uiso 1 1 calc R U
H59B H 0.8632 0.2398 0.3326 0.035 Uiso 1 1 calc R U
C60 C 1.0579(4) 0.2238(3) 0.34554(13) 0.0292(9) Uani 1 1 d . .
H60A H 1.0964 0.1863 0.3706 0.035 Uiso 1 1 calc R U
H60B H 1.0505 0.1871 0.3179 0.035 Uiso 1 1 calc R U
C61 C 1.1332(4) 0.3106(3) 0.34019(12) 0.0247(8) Uani 1 1 d . .
H61 H 1.2083 0.3017 0.3241 0.030 Uiso 1 1 calc R U
C62 C 1.1608(3) 0.3522(3) 0.38728(12) 0.0236(8) Uani 1 1 d . .
H62A H 1.1896 0.3056 0.4097 0.028 Uiso 1 1 calc R U
H62B H 1.2232 0.4015 0.3878 0.028 Uiso 1 1 calc R U
C63 C 1.0360(3) 0.3772(3) 0.31706(12) 0.0229(7) Uani 1 1 d . .
C64 C 0.8262(4) 0.4199(3) 0.34771(13) 0.0300(9) Uani 1 1 d . .
H64A H 0.7741 0.4033 0.3711 0.045 Uiso 1 1 calc R U
H64B H 0.7814 0.4069 0.3184 0.045 Uiso 1 1 calc R U
H64C H 0.8457 0.4849 0.3499 0.045 Uiso 1 1 calc R U
C65 C 0.9813(4) 0.3465(3) 0.27061(13) 0.0297(9) Uani 1 1 d . .
H65A H 0.9461 0.2853 0.2724 0.045 Uiso 1 1 calc R U
H65B H 1.0469 0.3456 0.2506 0.045 Uiso 1 1 calc R U
H65C H 0.9157 0.3888 0.2590 0.045 Uiso 1 1 calc R U
C66 C 1.0822(4) 0.4743(3) 0.31338(14) 0.0305(9) Uani 1 1 d . .
H66A H 1.0147 0.5124 0.2993 0.046 Uiso 1 1 calc R U
H66B H 1.1521 0.4753 0.2953 0.046 Uiso 1 1 calc R U
H66C H 1.1095 0.4978 0.3432 0.046 Uiso 1 1 calc R U
C67 C 0.5172(3) 0.7291(3) 0.06637(11) 0.0180(7) Uani 1 1 d . .
O67 O 0.6096(2) 0.6975(2) 0.08822(9) 0.0238(6) Uani 1 1 d . .
N68 N 0.4909(3) 0.8190(2) 0.06251(10) 0.0207(6) Uani 1 1 d . .
C69 C 0.3752(3) 0.8413(3) 0.03447(13) 0.0230(7) Uani 1 1 d . .
H69A H 0.3876 0.8917 0.0136 0.028 Uiso 1 1 calc R U
H69B H 0.3078 0.8577 0.0527 0.028 Uiso 1 1 calc R U
C69A C 0.3478(3) 0.7531(3) 0.00997(11) 0.0178(7) Uani 1 1 d . .
C70 C 0.2213(3) 0.7214(3) -0.01125(12) 0.0205(7) Uani 1 1 d . .
H70 H 0.1419 0.7424 -0.0051 0.025 Uiso 1 1 calc R U
C71 C 0.2465(3) 0.6581(3) -0.04018(12) 0.0216(7) Uani 1 1 d . .
H71 H 0.1880 0.6228 -0.0586 0.026 Uiso 1 1 calc R U
C72 C 0.3875(3) 0.6528(2) -0.03810(11) 0.0180(7) Uani 1 1 d . .
H72 H 0.4200 0.6284 -0.0655 0.022 Uiso 1 1 calc R U
C73 C 0.4349(3) 0.6025(3) 0.00616(11) 0.0170(7) Uani 1 1 d . .
H73 H 0.3815 0.5483 0.0100 0.020 Uiso 1 1 calc R U
C73A C 0.4100(3) 0.6769(2) 0.04090(11) 0.0166(7) Uani 1 1 d . .
H73A H 0.3511 0.6541 0.0617 0.020 Uiso 1 1 calc R U
O74 O 0.4226(2) 0.74531(18) -0.02693(8) 0.0186(5) Uani 1 1 d . .
C75 C 0.5741(3) 0.8885(3) 0.08197(13) 0.0228(8) Uani 1 1 d . .
H75A H 0.5901 0.9329 0.0586 0.027 Uiso 1 1 calc R U
H75B H 0.6545 0.8602 0.0932 0.027 Uiso 1 1 calc R U
C76 C 0.5233(3) 0.9381(3) 0.11968(13) 0.0249(8) Uani 1 1 d . .
H76A H 0.4447 0.9693 0.1088 0.030 Uiso 1 1 calc R U
H76B H 0.5061 0.8947 0.1433 0.030 Uiso 1 1 calc R U
O76 O 0.6134(3) 1.0022(2) 0.13665(9) 0.0277(6) Uani 1 1 d . .
C77 C 0.5810(4) 1.0442(3) 0.17580(13) 0.0303(9) Uani 1 1 d . .
H77A H 0.5023 1.0771 0.1691 0.045 Uiso 1 1 calc R U
H77B H 0.6465 1.0870 0.1870 0.045 Uiso 1 1 calc R U
H77C H 0.5716 0.9978 0.1985 0.045 Uiso 1 1 calc R U
C78 C 0.5697(3) 0.5730(2) 0.00614(11) 0.0168(7) Uani 1 1 d . .
O78 O 0.6323(2) 0.59356(19) -0.02451(9) 0.0230(6) Uani 1 1 d . .
N78 N 0.6170(3) 0.5187(2) 0.03958(10) 0.0184(6) Uani 1 1 d . .
H78 H 0.699(4) 0.496(3) 0.0407(14) 0.022 Uiso 1 1 d . U
N79 N 0.5475(3) 0.4986(2) 0.07473(10) 0.0193(6) Uani 1 1 d . .
C79 C 0.6116(3) 0.4681(3) 0.10950(12) 0.0202(7) Uani 1 1 d . .
C80 C 0.5571(3) 0.4477(3) 0.15264(12) 0.0229(8) Uani 1 1 d . .
C81 C 0.6020(4) 0.5294(3) 0.18291(13) 0.0294(9) Uani 1 1 d . .
H81A H 0.5604 0.5297 0.2106 0.035 Uiso 1 1 calc R U
H81B H 0.5851 0.5877 0.1671 0.035 Uiso 1 1 calc R U
C82 C 0.7444(4) 0.5131(3) 0.19350(13) 0.0288(9) Uani 1 1 d . .
H82A H 0.7927 0.5644 0.1830 0.035 Uiso 1 1 calc R U
H82B H 0.7677 0.5046 0.2259 0.035 Uiso 1 1 calc R U
C83 C 0.7655(3) 0.4255(3) 0.16741(12) 0.0245(8) Uani 1 1 d . .
H83 H 0.8446 0.3927 0.1776 0.029 Uiso 1 1 calc R U
C84 C 0.7504(3) 0.4521(3) 0.11752(12) 0.0235(8) Uani 1 1 d . .
H84A H 0.7978 0.5078 0.1121 0.028 Uiso 1 1 calc R U
H84B H 0.7769 0.4022 0.0986 0.028 Uiso 1 1 calc R U
C85 C 0.6461(4) 0.3701(3) 0.17164(13) 0.0252(8) Uani 1 1 d . .
C86 C 0.4185(4) 0.4303(4) 0.14877(14) 0.0361(11) Uani 1 1 d . .
H86A H 0.3740 0.4849 0.1373 0.054 Uiso 1 1 calc R U
H86B H 0.3938 0.4154 0.1782 0.054 Uiso 1 1 calc R U
H86C H 0.3979 0.3795 0.1283 0.054 Uiso 1 1 calc R U
C87 C 0.6288(4) 0.3429(3) 0.21936(14) 0.0337(10) Uani 1 1 d . .
H87A H 0.6433 0.3959 0.2390 0.051 Uiso 1 1 calc R U
H87B H 0.6881 0.2948 0.2293 0.051 Uiso 1 1 calc R U
H87C H 0.5438 0.3207 0.2205 0.051 Uiso 1 1 calc R U
C88 C 0.6350(5) 0.2840(3) 0.14248(16) 0.0359(10) Uani 1 1 d . .
H88A H 0.5587 0.2513 0.1473 0.054 Uiso 1 1 calc R U
H88B H 0.7071 0.2447 0.1505 0.054 Uiso 1 1 calc R U
H88C H 0.6321 0.3013 0.1110 0.054 Uiso 1 1 calc R U
C89 C 0.6514(5) 0.2777(4) 0.79225(19) 0.0426(11) Uani 1 1 d . .
O89 O 0.5918(4) 0.3469(3) 0.78081(13) 0.0501(9) Uani 1 1 d . .
O90 O 0.7246(4) 0.2364(3) 0.76531(12) 0.0571(11) Uani 1 1 d . .
C90 C 0.6515(5) 0.2326(4) 0.83444(19) 0.0480(12) Uani 1 1 d . .
H90A H 0.6847 0.1710 0.8323 0.072 Uiso 1 1 calc R U
H90B H 0.5662 0.2294 0.8425 0.072 Uiso 1 1 calc R U
H90C H 0.7035 0.2667 0.8573 0.072 Uiso 1 1 calc R U
C91 C 0.7281(6) 0.2768(5) 0.7213(2) 0.0588(15) Uani 1 1 d . .
H91A H 0.7582 0.3403 0.7240 0.071 Uiso 1 1 calc R U
H91B H 0.6442 0.2765 0.7045 0.071 Uiso 1 1 calc R U
C92 C 0.8152(7) 0.2196(5) 0.6985(3) 0.0692(19) Uani 1 1 d . .
H92A H 0.8101 0.2365 0.6670 0.104 Uiso 1 1 calc R U
H92B H 0.7927 0.1554 0.7011 0.104 Uiso 1 1 calc R U
H92C H 0.9003 0.2290 0.7125 0.104 Uiso 1 1 calc R U
C93 C 0.3257(4) 0.2013(4) 0.71475(17) 0.0407(11) Uani 1 1 d . .
O93 O 0.4254(4) 0.1769(3) 0.73322(16) 0.0663(12) Uani 1 1 d . .
O94 O 0.2439(3) 0.2477(3) 0.73694(13) 0.0491(9) Uani 1 1 d . .
C94 C 0.2740(6) 0.1723(5) 0.6692(2) 0.0603(16) Uani 1 1 d . .
H94A H 0.1835 0.1663 0.6679 0.091 Uiso 1 1 calc R U
H94B H 0.3102 0.1137 0.6622 0.091 Uiso 1 1 calc R U
H94C H 0.2944 0.2179 0.6474 0.091 Uiso 1 1 calc R U
C95 C 0.2863(5) 0.2825(4) 0.77991(18) 0.0479(13) Uani 1 1 d . .
H95A H 0.3582 0.3233 0.7779 0.057 Uiso 1 1 calc R U
H95B H 0.3132 0.2319 0.8003 0.057 Uiso 1 1 calc R U
C96 C 0.1844(7) 0.3328(7) 0.7971(3) 0.095(3) Uani 1 1 d . .
H96A H 0.1704 0.3900 0.7806 0.142 Uiso 1 1 calc R U
H96B H 0.2064 0.3461 0.8288 0.142 Uiso 1 1 calc R U
H96C H 0.1085 0.2961 0.7934 0.142 Uiso 1 1 calc R U

loop_
_atom_site_aniso_label
_atom_site_aniso_U_11
_atom_site_aniso_U_22
_atom_site_aniso_U_33
_atom_site_aniso_U_23
_atom_site_aniso_U_13
_atom_site_aniso_U_12
C1 0.0173(16) 0.0250(19) 0.0191(16) 0.0003(14) 0.0056(13) 0.0001(14)
O1 0.0174(12) 0.0329(16) 0.0261(13) -0.0025(12) -0.0019(10) 0.0035(11)
N2 0.0223(15) 0.0198(16) 0.0265(15) -0.0018(13) 0.0035(12) -0.0021(13)
C3 0.0219(18) 0.0191(19) 0.0327(19) 0.0014(16) 0.0030(15) 0.0014(15)
C3A 0.0138(15) 0.0202(18) 0.0249(17) 0.0018(14) 0.0045(13) 0.0017(13)
C4 0.0138(15) 0.029(2) 0.0252(17) 0.0053(15) 0.0017(13) 0.0027(14)
C5 0.0167(16) 0.026(2) 0.0237(17) 0.0055(15) -0.0014(13) -0.0008(15)
C6 0.0183(16) 0.0210(18) 0.0190(16) 0.0032(13) 0.0000(12) 0.0012(14)
C7 0.0144(15) 0.0193(18) 0.0199(16) 0.0036(13) 0.0026(12) 0.0019(13)
C7A 0.0151(15) 0.0202(18) 0.0209(16) 0.0036(13) 0.0028(12) -0.0005(13)
O8 0.0159(11) 0.0199(13) 0.0227(12) 0.0044(10) 0.0045(9) -0.0002(10)
C9 0.029(2) 0.032(2) 0.0288(19) -0.0062(17) 0.0044(15) -0.0119(17)
C10 0.0217(17) 0.028(2) 0.032(2) -0.0061(16) 0.0031(14) -0.0007(15)
O10 0.0391(17) 0.0345(18) 0.0361(16) -0.0131(14) 0.0032(13) -0.0091(14)
C11 0.034(2) 0.048(3) 0.037(2) -0.019(2) 0.0033(18) 0.003(2)
C12 0.0161(15) 0.0180(17) 0.0204(16) 0.0017(13) 0.0027(12) 0.0029(13)
O12 0.0181(12) 0.0294(15) 0.0233(13) 0.0074(11) 0.0068(10) 0.0036(11)
N12 0.0163(14) 0.0232(16) 0.0172(14) 0.0031(12) 0.0054(11) 0.0041(12)
N13 0.0144(13) 0.0247(17) 0.0187(14) 0.0019(12) 0.0058(11) -0.0001(12)
C13 0.0167(16) 0.0207(18) 0.0183(16) -0.0004(13) 0.0017(12) -0.0003(13)
C14 0.0185(16) 0.0242(19) 0.0166(16) 0.0008(13) 0.0035(12) -0.0001(14)
C15 0.0242(18) 0.025(2) 0.0242(17) 0.0009(15) 0.0031(14) -0.0030(15)
C16 0.0257(19) 0.022(2) 0.0292(19) 0.0048(15) 0.0047(15) 0.0017(15)
C17 0.0193(17) 0.027(2) 0.0207(16) 0.0040(15) -0.0005(13) 0.0007(15)
C18 0.0176(16) 0.0263(19) 0.0212(16) 0.0038(14) 0.0019(13) 0.0010(14)
C19 0.0209(17) 0.0236(19) 0.0199(17) 0.0014(14) 0.0016(13) -0.0015(14)
C20 0.0233(18) 0.036(2) 0.0252(18) -0.0002(16) 0.0066(14) 0.0058(17)
C21 0.033(2) 0.038(2) 0.0196(17) 0.0008(16) 0.0021(15) -0.0003(18)
C22 0.031(2) 0.028(2) 0.0278(19) -0.0058(16) 0.0011(15) -0.0062(17)
C23 0.0169(16) 0.0227(19) 0.0196(16) -0.0004(14) 0.0002(13) -0.0012(14)
O23 0.0208(13) 0.0281(15) 0.0269(13) 0.0028(11) 0.0064(10) 0.0041(11)
N24 0.0214(15) 0.0195(16) 0.0249(15) 0.0015(13) 0.0061(12) 0.0003(12)
C25 0.0219(17) 0.024(2) 0.0272(18) -0.0023(15) 0.0056(14) 0.0026(15)
C25A 0.0139(15) 0.0217(18) 0.0200(16) -0.0037(14) 0.0012(12) 0.0005(13)
C26 0.0125(15) 0.029(2) 0.0279(18) -0.0061(15) 0.0055(13) 0.0001(14)
C27 0.0182(16) 0.028(2) 0.0230(17) -0.0056(15) 0.0054(13) -0.0016(15)
C28 0.0155(15) 0.0193(18) 0.0216(17) -0.0020(13) 0.0032(12) -0.0018(13)
C29 0.0155(15) 0.0206(18) 0.0186(16) -0.0024(14) 0.0019(12) -0.0010(14)
C29A 0.0139(15) 0.0181(17) 0.0190(16) -0.0026(13) 0.0006(12) 0.0009(13)
O30 0.0138(11) 0.0219(13) 0.0215(12) -0.0029(10) 0.0007(9) 0.0000(10)
C31 0.0222(18) 0.025(2) 0.0286(19) 0.0022(15) 0.0010(14) -0.0023(15)
C32 0.0237(19) 0.033(2) 0.032(2) 0.0106(17) 0.0042(15) 0.0005(17)
O32 0.0352(16) 0.0320(17) 0.0342(15) 0.0097(13) 0.0077(12) -0.0028(13)
C33 0.040(2) 0.049(3) 0.038(2) 0.020(2) 0.0087(19) 0.001(2)
C34 0.0158(15) 0.0185(18) 0.0189(16) -0.0009(13) 0.0006(12) -0.0004(13)
O34 0.0142(11) 0.0298(15) 0.0235(13) -0.0070(11) -0.0021(9) 0.0026(10)
N34 0.0143(13) 0.0201(16) 0.0185(14) -0.0039(11) -0.0019(10) 0.0028(11)
N35 0.0157(13) 0.0242(16) 0.0197(14) -0.0047(12) -0.0013(11) -0.0003(12)
C35 0.0158(15) 0.0200(18) 0.0190(16) -0.0008(13) -0.0007(12) 0.0011(13)
C36 0.0199(17) 0.029(2) 0.0200(17) -0.0050(15) -0.0014(13) 0.0050(15)
C37 0.041(2) 0.031(2) 0.0238(19) 0.0028(16) -0.0058(16) 0.0048(19)
C38 0.040(2) 0.047(3) 0.0227(19) 0.0024(18) 0.0058(16) -0.010(2)
C39 0.0212(18) 0.046(3) 0.0257(19) -0.0048(18) 0.0038(14) 0.0069(17)
C40 0.0185(17) 0.040(2) 0.0240(18) -0.0038(17) 0.0019(14) 0.0064(16)
C41 0.0284(19) 0.029(2) 0.0221(18) -0.0082(15) -0.0005(14) 0.0058(16)
C42 0.023(2) 0.067(3) 0.028(2) -0.018(2) 0.0015(15) -0.004(2)
C43 0.034(2) 0.048(3) 0.026(2) -0.0097(19) -0.0010(16) 0.010(2)
C44 0.069(3) 0.029(2) 0.029(2) -0.0026(19) -0.002(2) 0.002(2)
C45 0.0173(16) 0.027(2) 0.0169(15) 0.0018(14) -0.0001(12) 0.0006(14)
O45 0.0191(12) 0.0321(16) 0.0263(13) 0.0011(11) 0.0068(10) 0.0019(11)
N46 0.0217(15) 0.0199(16) 0.0271(16) 0.0012(13) 0.0030(12) -0.0008(13)
C47 0.0269(19) 0.0179(19) 0.0293(19) -0.0006(15) 0.0039(15) -0.0003(15)
C47A 0.0129(15) 0.0198(18) 0.0230(16) -0.0019(14) -0.0001(12) 0.0028(13)
C48 0.0134(15) 0.0237(19) 0.0276(17) -0.0068(15) 0.0038(13) 0.0006(14)
C49 0.0171(17) 0.027(2) 0.0218(17) -0.0047(14) 0.0053(13) -0.0045(14)
C50 0.0193(17) 0.0218(19) 0.0210(17) -0.0013(14) 0.0029(13) -0.0002(14)
C51 0.0147(15) 0.0197(18) 0.0201(16) -0.0016(14) 0.0004(12) 0.0028(13)
C51A 0.0125(15) 0.0183(17) 0.0204(16) -0.0006(13) 0.0004(12) -0.0005(13)
O52 0.0144(11) 0.0193(13) 0.0222(12) -0.0040(10) 0.0007(9) -0.0020(10)
C53 0.0257(19) 0.029(2) 0.031(2) 0.0035(17) 0.0027(15) -0.0072(16)
C54 0.0234(19) 0.034(2) 0.045(2) 0.015(2) 0.0052(17) -0.0024(17)
O54 0.0418(18) 0.046(2) 0.050(2) 0.0249(17) 0.0005(15) -0.0129(16)
C55 0.041(3) 0.076(5) 0.071(4) 0.047(4) 0.002(3) -0.004(3)
C56 0.0150(16) 0.0205(18) 0.0202(16) 0.0000(13) 0.0006(12) 0.0028(13)
O56 0.0172(12) 0.0274(15) 0.0245(13) -0.0060(11) -0.0033(10) 0.0024(11)
N56 0.0117(13) 0.0234(17) 0.0201(14) -0.0022(12) -0.0023(10) 0.0029(12)
N57 0.0136(13) 0.0238(16) 0.0200(14) -0.0018(12) -0.0027(11) -0.0001(12)
C57 0.0126(15) 0.0227(19) 0.0199(16) 0.0016(13) 0.0006(12) 0.0017(13)
C58 0.0165(16) 0.029(2) 0.0190(16) -0.0007(14) 0.0011(13) -0.0021(14)
C59 0.029(2) 0.034(2) 0.0259(19) -0.0059(16) 0.0014(15) -0.0105(17)
C60 0.039(2) 0.023(2) 0.0252(18) -0.0032(16) 0.0029(16) 0.0062(17)
C61 0.0224(18) 0.032(2) 0.0203(17) -0.0027(15) 0.0040(13) 0.0061(16)
C62 0.0178(16) 0.031(2) 0.0216(17) -0.0019(15) 0.0022(13) 0.0036(15)
C63 0.0214(17) 0.027(2) 0.0204(17) -0.0002(14) 0.0033(13) 0.0014(15)
C64 0.0175(17) 0.046(3) 0.0258(18) -0.0038(18) -0.0019(14) 0.0061(17)
C65 0.0285(19) 0.039(2) 0.0207(17) -0.0011(17) 0.0009(14) 0.0065(18)
C66 0.030(2) 0.034(2) 0.0282(19) 0.0041(17) 0.0051(16) -0.0037(18)
C67 0.0164(15) 0.0209(18) 0.0174(15) 0.0016(13) 0.0040(12) 0.0010(13)
O67 0.0187(12) 0.0265(15) 0.0253(13) -0.0018(11) -0.0012(10) 0.0021(11)
N68 0.0175(14) 0.0192(16) 0.0249(15) -0.0011(12) 0.0001(11) -0.0011(12)
C69 0.0196(16) 0.0228(19) 0.0262(18) -0.0012(15) 0.0003(13) 0.0007(15)
C69A 0.0143(15) 0.0199(18) 0.0199(16) 0.0001(13) 0.0043(12) 0.0028(13)
C70 0.0145(15) 0.0237(19) 0.0229(16) 0.0020(14) 0.0002(13) 0.0028(14)
C71 0.0151(16) 0.029(2) 0.0202(16) 0.0023(14) -0.0016(12) -0.0012(14)
C72 0.0165(15) 0.0184(18) 0.0188(16) -0.0001(13) 0.0009(12) 0.0007(13)
C73 0.0143(15) 0.0190(18) 0.0176(15) 0.0005(13) 0.0019(12) -0.0006(13)
C73A 0.0138(15) 0.0162(17) 0.0203(15) 0.0022(13) 0.0043(12) 0.0009(13)
O74 0.0161(11) 0.0210(13) 0.0191(11) 0.0015(10) 0.0038(9) 0.0004(10)
C75 0.0192(16) 0.0230(19) 0.0267(18) -0.0034(15) 0.0044(14) -0.0050(14)
C76 0.0197(17) 0.026(2) 0.0300(19) -0.0036(16) 0.0052(14) -0.0034(15)
O76 0.0283(14) 0.0300(16) 0.0255(13) -0.0086(12) 0.0063(11) -0.0077(12)
C77 0.032(2) 0.032(2) 0.0272(19) -0.0078(17) 0.0047(16) -0.0057(18)
C78 0.0160(15) 0.0165(17) 0.0181(16) 0.0002(13) 0.0024(12) 0.0004(13)
O78 0.0187(12) 0.0282(15) 0.0228(13) 0.0055(11) 0.0056(10) 0.0047(11)
N78 0.0165(14) 0.0222(16) 0.0172(14) 0.0036(11) 0.0054(11) 0.0013(12)
N79 0.0173(14) 0.0228(16) 0.0186(14) 0.0031(12) 0.0046(11) -0.0015(12)
C79 0.0166(16) 0.026(2) 0.0185(16) 0.0009(14) 0.0030(12) 0.0009(14)
C80 0.0179(16) 0.031(2) 0.0203(17) 0.0055(15) 0.0027(13) 0.0004(15)
C81 0.029(2) 0.035(2) 0.0243(18) -0.0017(16) 0.0042(15) 0.0071(17)
C82 0.0263(19) 0.033(2) 0.0265(19) -0.0025(16) -0.0017(15) -0.0021(17)
C83 0.0186(17) 0.034(2) 0.0201(17) 0.0018(15) 0.0004(13) 0.0050(15)
C84 0.0187(17) 0.031(2) 0.0201(17) 0.0066(15) 0.0011(13) 0.0028(15)
C85 0.0241(18) 0.029(2) 0.0218(17) 0.0047(15) -0.0014(14) -0.0038(16)
C86 0.0207(19) 0.061(3) 0.0265(19) 0.011(2) 0.0032(15) -0.0058(19)
C87 0.030(2) 0.045(3) 0.0256(19) 0.0133(18) 0.0010(16) -0.0053(19)
C88 0.047(3) 0.022(2) 0.037(2) 0.0039(18) -0.0041(19) -0.0015(19)
C89 0.035(2) 0.036(3) 0.057(3) -0.009(2) 0.005(2) 0.002(2)
O89 0.053(2) 0.040(2) 0.057(2) 0.0036(17) 0.0043(17) 0.0084(17)
O90 0.073(3) 0.056(2) 0.0420(19) -0.0017(18) 0.0029(18) 0.024(2)
C90 0.039(3) 0.041(3) 0.062(3) -0.003(2) -0.002(2) 0.005(2)
C91 0.061(4) 0.057(4) 0.060(3) 0.007(3) 0.015(3) 0.006(3)
C92 0.068(4) 0.064(4) 0.080(5) -0.005(4) 0.031(4) 0.008(3)
C93 0.031(2) 0.043(3) 0.049(3) 0.001(2) 0.009(2) 0.001(2)
O93 0.059(3) 0.061(3) 0.078(3) -0.005(2) 0.005(2) 0.013(2)
O94 0.0338(17) 0.046(2) 0.067(2) -0.0208(19) 0.0043(16) 0.0028(15)
C94 0.055(3) 0.054(4) 0.073(4) -0.023(3) 0.009(3) 0.008(3)
C95 0.046(3) 0.048(3) 0.047(3) -0.008(2) -0.004(2) 0.011(2)
C96 0.052(4) 0.121(7) 0.112(6) -0.077(6) 0.016(4) 0.000(4)

loop_
_atom_type_symbol
_atom_type_description
_atom_type_scat_dispersion_real
_atom_type_scat_dispersion_imag
_atom_type_scat_source
C C 0.0050 0.0020 'International Tables Vol C Tables 4.2.6.8 and 6.1.1.4'
H H 0.0000 0.0000 'International Tables Vol C Tables 4.2.6.8 and 6.1.1.4'
N N 0.0090 0.0040 'International Tables Vol C Tables 4.2.6.8 and 6.1.1.4'
O O 0.0150 0.0080 'International Tables Vol C Tables 4.2.6.8 and 6.1.1.4'

loop_
_geom_angle_atom_site_label_1
_geom_angle_atom_site_label_2
_geom_angle_atom_site_label_3
_geom_angle
O1 C1 N2 125.0(4)
O1 C1 C7A 127.4(4)
N2 C1 C7A 107.5(3)
C1 N2 C9 122.2(3)
C1 N2 C3 115.2(3)
C9 N2 C3 122.3(3)
N2 C3 C3A 102.0(3)
N2 C3 H3A 111.4
C3A C3 H3A 111.4
N2 C3 H3B 111.4
C3A C3 H3B 111.4
H3A C3 H3B 109.2
O8 C3A C3 111.4(3)
O8 C3A C4 101.9(3)
C3 C3A C4 126.6(3)
O8 C3A C7A 98.4(3)
C3 C3A C7A 105.2(3)
C4 C3A C7A 109.8(3)
C5 C4 C3A 105.3(3)
C5 C4 H4 127.3
C3A C4 H4 127.3
C4 C5 C6 106.2(3)
C4 C5 H5 126.9
C6 C5 H5 126.9
O8 C6 C5 101.1(3)
O8 C6 C7 101.0(3)
C5 C6 C7 106.8(3)
O8 C6 H6 115.4
C5 C6 H6 115.4
C7 C6 H6 115.4
C12 C7 C7A 116.5(3)
C12 C7 C6 112.0(3)
C7A C7 C6 100.3(3)
C12 C7 H7 109.2
C7A C7 H7 109.2
C6 C7 H7 109.2
C1 C7A C7 120.9(3)
C1 C7A C3A 101.1(3)
C7 C7A C3A 101.7(3)
C1 C7A H7A 110.7
C7 C7A H7A 110.7
C3A C7A H7A 110.7
C3A O8 C6 96.3(3)
N2 C9 C10 113.1(3)
N2 C9 H9A 109.0
C10 C9 H9A 109.0
N2 C9 H9B 109.0
C10 C9 H9B 109.0
H9A C9 H9B 107.8
O10 C10 C9 107.0(3)
O10 C10 H10A 110.3
C9 C10 H10A 110.3
O10 C10 H10B 110.3
C9 C10 H10B 110.3
H10A C10 H10B 108.6
C11 O10 C10 113.3(4)
O10 C11 H11A 109.5
O10 C11 H11B 109.5
H11A C11 H11B 109.5
O10 C11 H11C 109.5
H11A C11 H11C 109.5
H11B C11 H11C 109.5
O12 C12 N12 120.6(3)
O12 C12 C7 122.0(3)
N12 C12 C7 117.2(3)
C12 N12 N13 119.0(3)
C12 N12 H12 121(3)
N13 N12 H12 119(3)
C13 N13 N12 115.7(3)
N13 C13 C14 122.4(3)
N13 C13 C18 129.7(3)
C14 C13 C18 107.8(3)
C13 C14 C20 115.7(3)
C13 C14 C15 105.7(3)
C20 C14 C15 115.3(3)
C13 C14 C19 99.1(3)
C20 C14 C19 117.0(3)
C15 C14 C19 101.8(3)
C14 C15 C16 104.0(3)
C14 C15 H15A 111.0
C16 C15 H15A 111.0
C14 C15 H15B 111.0
C16 C15 H15B 111.0
H15A C15 H15B 109.0
C17 C16 C15 103.1(3)
C17 C16 H16A 111.1
C15 C16 H16A 111.1
C17 C16 H16B 111.1
C15 C16 H16B 111.1
H16A C16 H16B 109.1
C16 C17 C18 107.3(3)
C16 C17 C19 103.1(3)
C18 C17 C19 102.5(3)
C16 C17 H17 114.2
C18 C17 H17 114.2
C19 C17 H17 114.2
C13 C18 C17 100.8(3)
C13 C18 H18A 111.6
C17 C18 H18A 111.6
C13 C18 H18B 111.6
C17 C18 H18B 111.6
H18A C18 H18B 109.4
C21 C19 C22 108.5(3)
C21 C19 C17 113.9(3)
C22 C19 C17 114.5(3)
C21 C19 C14 113.6(3)
C22 C19 C14 112.6(3)
C17 C19 C14 93.2(3)
C14 C20 H20A 109.5
C14 C20 H20B 109.5
H20A C20 H20B 109.5
C14 C20 H20C 109.5
H20A C20 H20C 109.5
H20B C20 H20C 109.5
C19 C21 H21A 109.5
C19 C21 H21B 109.5
H21A C21 H21B 109.5
C19 C21 H21C 109.5
H21A C21 H21C 109.5
H21B C21 H21C 109.5
C19 C22 H22A 109.5
C19 C22 H22B 109.5
H22A C22 H22B 109.5
C19 C22 H22C 109.5
H22A C22 H22C 109.5
H22B C22 H22C 109.5
O23 C23 N24 124.7(3)
O23 C23 C29A 127.9(4)
N24 C23 C29A 107.4(3)
C23 N24 C31 122.4(3)
C23 N24 C25 115.2(3)
C31 N24 C25 122.3(3)
N24 C25 C25A 101.8(3)
N24 C25 H25A 111.4
C25A C25 H25A 111.4
N24 C25 H25B 111.4
C25A C25 H25B 111.4
H25A C25 H25B 109.3
O30 C25A C25 110.5(3)
O30 C25A C26 101.8(3)
C25 C25A C26 126.2(3)
O30 C25A C29A 98.6(3)
C25 C25A C29A 106.0(3)
C26 C25A C29A 110.3(3)
C27 C26 C25A 104.9(3)
C27 C26 H26 127.5
C25A C26 H26 127.5
C26 C27 C28 106.3(3)
C26 C27 H27 126.9
C28 C27 H27 126.9
O30 C28 C27 101.6(3)
O30 C28 C29 101.4(3)
C27 C28 C29 107.5(3)
O30 C28 H28 114.9
C27 C28 H28 114.9
C29 C28 H28 114.9
C34 C29 C29A 117.0(3)
C34 C29 C28 111.5(3)
C29A C29 C28 100.0(3)
C34 C29 H29 109.3
C29A C29 H29 109.3
C28 C29 H29 109.3
C23 C29A C29 120.9(3)
C23 C29A C25A 101.2(3)
C29 C29A C25A 101.9(3)
C23 C29A H29A 110.6
C29 C29A H29A 110.6
C25A C29A H29A 110.6
C28 O30 C25A 95.4(3)
N24 C31 C32 112.3(3)
N24 C31 H31A 109.1
C32 C31 H31A 109.1
N24 C31 H31B 109.1
C32 C31 H31B 109.1
H31A C31 H31B 107.9
O32 C32 C31 106.3(3)
O32 C32 H32A 110.5
C31 C32 H32A 110.5
O32 C32 H32B 110.5
C31 C32 H32B 110.5
H32A C32 H32B 108.7
C33 O32 C32 112.0(4)
O32 C33 H33A 109.5
O32 C33 H33B 109.5
H33A C33 H33B 109.5
O32 C33 H33C 109.5
H33A C33 H33C 109.5
H33B C33 H33C 109.5
O34 C34 N34 120.4(3)
O34 C34 C29 122.1(3)
N34 C34 C29 117.3(3)
C34 N34 N35 119.9(3)
C34 N34 H34 118(3)
N35 N34 H34 121(3)
C35 N35 N34 114.3(3)
N35 C35 C36 122.6(3)
N35 C35 C40 129.4(3)
C36 C35 C40 107.7(3)
C42 C36 C35 116.5(3)
C42 C36 C37 114.4(4)
C35 C36 C37 103.1(3)
C42 C36 C41 118.1(4)
C35 C36 C41 100.5(3)
C37 C36 C41 101.8(3)
C38 C37 C36 104.4(3)
C38 C37 H37A 110.9
C36 C37 H37A 110.9
C38 C37 H37B 110.9
C36 C37 H37B 110.9
H37A C37 H37B 108.9
C39 C38 C37 102.4(3)
C39 C38 H38A 111.3
C37 C38 H38A 111.3
C39 C38 H38B 111.3
C37 C38 H38B 111.3
H38A C38 H38B 109.2
C40 C39 C38 106.9(4)
C40 C39 C41 103.0(3)
C38 C39 C41 103.2(3)
C40 C39 H39 114.2
C38 C39 H39 114.2
C41 C39 H39 114.2
C35 C40 C39 100.6(3)
C35 C40 H40A 111.6
C39 C40 H40A 111.6
C35 C40 H40B 111.6
C39 C40 H40B 111.6
H40A C40 H40B 109.4
C43 C41 C44 108.4(4)
C43 C41 C39 113.8(4)
C44 C41 C39 113.8(4)
C43 C41 C36 114.0(3)
C44 C41 C36 113.0(3)
C39 C41 C36 93.5(3)
C36 C42 H42A 109.5
C36 C42 H42B 109.5
H42A C42 H42B 109.5
C36 C42 H42C 109.5
H42A C42 H42C 109.5
H42B C42 H42C 109.5
C41 C43 H43A 109.5
C41 C43 H43B 109.5
H43A C43 H43B 109.5
C41 C43 H43C 109.5
H43A C43 H43C 109.5
H43B C43 H43C 109.5
C41 C44 H44A 109.5
C41 C44 H44B 109.5
H44A C44 H44B 109.5
C41 C44 H44C 109.5
H44A C44 H44C 109.5
H44B C44 H44C 109.5
O45 C45 N46 125.1(4)
O45 C45 C51A 127.7(4)
N46 C45 C51A 107.2(3)
C45 N46 C53 121.4(3)
C45 N46 C47 115.1(3)
C53 N46 C47 123.1(3)
N46 C47 C47A 102.0(3)
N46 C47 H47A 111.4
C47A C47 H47A 111.4
N46 C47 H47B 111.4
C47A C47 H47B 111.4
H47A C47 H47B 109.2
O52 C47A C47 110.5(3)
O52 C47A C48 102.1(3)
C47 C47A C48 126.1(3)
O52 C47A C51A 99.6(3)
C47 C47A C51A 105.5(3)
C48 C47A C51A 110.0(3)
C49 C48 C47A 104.8(3)
C49 C48 H48 127.6
C47A C48 H48 127.6
C48 C49 C50 105.8(3)
C48 C49 H49 127.1
C50 C49 H49 127.1
O52 C50 C49 101.6(3)
O52 C50 C51 101.5(3)
C49 C50 C51 107.3(3)
O52 C50 H50 114.9
C49 C50 H50 114.9
C51 C50 H50 114.9
C56 C51 C50 112.1(3)
C56 C51 C51A 116.4(3)
C50 C51 C51A 100.2(3)
C56 C51 H51 109.2
C50 C51 H51 109.2
C51A C51 H51 109.2
C45 C51A C47A 101.5(3)
C45 C51A C51 120.1(3)
C47A C51A C51 101.1(3)
C45 C51A H51A 111.0
C47A C51A H51A 111.0
C51 C51A H51A 111.0
C50 O52 C47A 95.4(3)
N46 C53 C54 113.3(3)
N46 C53 H53A 108.9
C54 C53 H53A 108.9
N46 C53 H53B 108.9
C54 C53 H53B 108.9
H53A C53 H53B 107.7
O54 C54 C53 106.6(4)
O54 C54 H54A 110.4
C53 C54 H54A 110.4
O54 C54 H54B 110.4
C53 C54 H54B 110.4
H54A C54 H54B 108.6
C54 O54 C55 112.6(4)
O54 C55 H55A 109.5
O54 C55 H55B 109.5
H55A C55 H55B 109.5
O54 C55 H55C 109.5
H55A C55 H55C 109.5
H55B C55 H55C 109.5
O56 C56 N56 121.1(3)
O56 C56 C51 121.6(3)
N56 C56 C51 117.2(3)
C56 N56 N57 119.4(3)
C56 N56 H56 122(3)
N57 N56 H56 119(3)
C57 N57 N56 115.5(3)
N57 C57 C62 130.0(3)
N57 C57 C58 121.7(3)
C62 C57 C58 108.2(3)
C64 C58 C57 115.8(3)
C64 C58 C59 115.9(3)
C57 C58 C59 104.5(3)
C64 C58 C63 117.0(3)
C57 C58 C63 99.2(3)
C59 C58 C63 102.1(3)
C60 C59 C58 103.9(3)
C60 C59 H59A 111.0
C58 C59 H59A 111.0
C60 C59 H59B 111.0
C58 C59 H59B 111.0
H59A C59 H59B 109.0
C61 C60 C59 103.0(3)
C61 C60 H60A 111.2
C59 C60 H60A 111.2
C61 C60 H60B 111.2
C59 C60 H60B 111.2
H60A C60 H60B 109.1
C60 C61 C62 106.6(3)
C60 C61 C63 103.5(3)
C62 C61 C63 102.6(3)
C60 C61 H61 114.3
C62 C61 H61 114.3
C63 C61 H61 114.3
C57 C62 C61 100.5(3)
C57 C62 H62A 111.7
C61 C62 H62A 111.7
C57 C62 H62B 111.7
C61 C62 H62B 111.7
H62A C62 H62B 109.4
C66 C63 C65 107.9(3)
C66 C63 C61 114.6(3)
C65 C63 C61 113.8(3)
C66 C63 C58 112.9(3)
C65 C63 C58 113.8(3)
C61 C63 C58 93.5(3)
C58 C64 H64A 109.5
C58 C64 H64B 109.5
H64A C64 H64B 109.5
C58 C64 H64C 109.5
H64A C64 H64C 109.5
H64B C64 H64C 109.5
C63 C65 H65A 109.5
C63 C65 H65B 109.5
H65A C65 H65B 109.5
C63 C65 H65C 109.5
H65A C65 H65C 109.5
H65B C65 H65C 109.5
C63 C66 H66A 109.5
C63 C66 H66B 109.5
H66A C66 H66B 109.5
C63 C66 H66C 109.5
H66A C66 H66C 109.5
H66B C66 H66C 109.5
O67 C67 N68 124.5(3)
O67 C67 C73A 127.6(3)
N68 C67 C73A 107.8(3)
C67 N68 C75 122.7(3)
C67 N68 C69 115.2(3)
C75 N68 C69 122.0(3)
N68 C69 C69A 101.5(3)
N68 C69 H69A 111.5
C69A C69 H69A 111.5
N68 C69 H69B 111.5
C69A C69 H69B 111.5
H69A C69 H69B 109.3
O74 C69A C69 110.4(3)
O74 C69A C70 101.8(3)
C69 C69A C70 126.2(3)
O74 C69A C73A 99.3(3)
C69 C69A C73A 106.0(3)
C70 C69A C73A 109.9(3)
C71 C70 C69A 104.6(3)
C71 C70 H70 127.7
C69A C70 H70 127.7
C70 C71 C72 106.6(3)
C70 C71 H71 126.7
C72 C71 H71 126.7
O74 C72 C71 101.5(3)
O74 C72 C73 101.1(3)
C71 C72 C73 107.0(3)
O74 C72 H72 115.1
C71 C72 H72 115.1
C73 C72 H72 115.1
C78 C73 C73A 115.9(3)
C78 C73 C72 111.1(3)
C73A C73 C72 100.2(3)
C78 C73 H73 109.8
C73A C73 H73 109.8
C72 C73 H73 109.8
C67 C73A C73 120.9(3)
C67 C73A C69A 101.2(3)
C73 C73A C69A 101.3(3)
C67 C73A H73A 110.7
C73 C73A H73A 110.7
C69A C73A H73A 110.7
C72 O74 C69A 95.7(2)
N68 C75 C76 112.8(3)
N68 C75 H75A 109.0
C76 C75 H75A 109.0
N68 C75 H75B 109.0
C76 C75 H75B 109.0
H75A C75 H75B 107.8
O76 C76 C75 107.6(3)
O76 C76 H76A 110.2
C75 C76 H76A 110.2
O76 C76 H76B 110.2
C75 C76 H76B 110.2
H76A C76 H76B 108.5
C77 O76 C76 111.8(3)
O76 C77 H77A 109.5
O76 C77 H77B 109.5
H77A C77 H77B 109.5
O76 C77 H77C 109.5
H77A C77 H77C 109.5
H77B C77 H77C 109.5
O78 C78 N78 120.7(3)
O78 C78 C73 122.1(3)
N78 C78 C73 117.1(3)
C78 N78 N79 120.2(3)
C78 N78 H78 121(3)
N79 N78 H78 119(3)
C79 N79 N78 114.2(3)
N79 C79 C84 128.9(3)
N79 C79 C80 123.3(3)
C84 C79 C80 107.7(3)
C86 C80 C79 116.2(3)
C86 C80 C81 114.8(4)
C79 C80 C81 103.0(3)
C86 C80 C85 118.1(4)
C79 C80 C85 100.2(3)
C81 C80 C85 102.1(3)
C80 C81 C82 103.9(3)
C80 C81 H81A 111.0
C82 C81 H81A 111.0
C80 C81 H81B 111.0
C82 C81 H81B 111.0
H81A C81 H81B 109.0
C83 C82 C81 102.8(3)
C83 C82 H82A 111.2
C81 C82 H82A 111.2
C83 C82 H82B 111.2
C81 C82 H82B 111.2
H82A C82 H82B 109.1
C82 C83 C85 103.2(3)
C82 C83 C84 106.2(3)
C85 C83 C84 102.3(3)
C82 C83 H83 114.6
C85 C83 H83 114.6
C84 C83 H83 114.6
C79 C84 C83 101.1(3)
C79 C84 H84A 111.5
C83 C84 H84A 111.5
C79 C84 H84B 111.5
C83 C84 H84B 111.5
H84A C84 H84B 109.4
C87 C85 C88 108.3(4)
C87 C85 C83 113.9(3)
C88 C85 C83 113.7(3)
C87 C85 C80 113.8(3)
C88 C85 C80 112.6(3)
C83 C85 C80 94.1(3)
C80 C86 H86A 109.5
C80 C86 H86B 109.5
H86A C86 H86B 109.5
C80 C86 H86C 109.5
H86A C86 H86C 109.5
H86B C86 H86C 109.5
C85 C87 H87A 109.5
C85 C87 H87B 109.5
H87A C87 H87B 109.5
C85 C87 H87C 109.5
H87A C87 H87C 109.5
H87B C87 H87C 109.5
C85 C88 H88A 109.5
C85 C88 H88B 109.5
H88A C88 H88B 109.5
C85 C88 H88C 109.5
H88A C88 H88C 109.5
H88B C88 H88C 109.5
O89 C89 O90 122.0(5)
O89 C89 C90 125.4(5)
O90 C89 C90 112.6(5)
C89 O90 C91 116.2(4)
C89 C90 H90A 109.5
C89 C90 H90B 109.5
H90A C90 H90B 109.5
C89 C90 H90C 109.5
H90A C90 H90C 109.5
H90B C90 H90C 109.5
O90 C91 C92 105.7(5)
O90 C91 H91A 110.6
C92 C91 H91A 110.6
O90 C91 H91B 110.6
C92 C91 H91B 110.6
H91A C91 H91B 108.7
C91 C92 H92A 109.5
C91 C92 H92B 109.5
H92A C92 H92B 109.5
C91 C92 H92C 109.5
H92A C92 H92C 109.5
H92B C92 H92C 109.5
O93 C93 O94 121.3(5)
O93 C93 C94 124.3(5)
O94 C93 C94 113.7(4)
C93 O94 C95 118.0(4)
C93 C94 H94A 109.5
C93 C94 H94B 109.5
H94A C94 H94B 109.5
C93 C94 H94C 109.5
H94A C94 H94C 109.5
H94B C94 H94C 109.5
O94 C95 C96 108.9(5)
O94 C95 H95A 109.9
C96 C95 H95A 109.9
O94 C95 H95B 109.9
C96 C95 H95B 109.9
H95A C95 H95B 108.3
C95 C96 H96A 109.5
C95 C96 H96B 109.5
H96A C96 H96B 109.5
C95 C96 H96C 109.5
H96A C96 H96C 109.5
H96B C96 H96C 109.5

loop_
_geom_bond_atom_site_label_1
_geom_bond_atom_site_label_2
_geom_bond_distance
C1 O1 1.229(5)
C1 N2 1.346(5)
C1 C7A 1.526(5)
N2 C9 1.458(5)
N2 C3 1.468(5)
C3 C3A 1.496(5)
C3 H3A 0.9900
C3 H3B 0.9900
C3A O8 1.445(4)
C3A C4 1.510(5)
C3A C7A 1.569(5)
C4 C5 1.328(6)
C4 H4 0.9500
C5 C6 1.527(5)
C5 H5 0.9500
C6 O8 1.448(5)
C6 C7 1.562(5)
C6 H6 1.0000
C7 C12 1.516(5)
C7 C7A 1.555(5)
C7 H7 1.0000
C7A H7A 1.0000
C9 C10 1.504(5)
C9 H9A 0.9900
C9 H9B 0.9900
C10 O10 1.413(5)
C10 H10A 0.9900
C10 H10B 0.9900
O10 C11 1.413(5)
C11 H11A 0.9800
C11 H11B 0.9800
C11 H11C 0.9800
C12 O12 1.240(4)
C12 N12 1.344(5)
N12 N13 1.390(4)
N12 H12 0.98(5)
N13 C13 1.274(5)
C13 C14 1.512(5)
C13 C18 1.521(5)
C14 C20 1.523(5)
C14 C15 1.551(6)
C14 C19 1.570(5)
C15 C16 1.551(5)
C15 H15A 0.9900
C15 H15B 0.9900
C16 C17 1.528(6)
C16 H16A 0.9900
C16 H16B 0.9900
C17 C18 1.540(5)
C17 C19 1.558(5)
C17 H17 1.0000
C18 H18A 0.9900
C18 H18B 0.9900
C19 C21 1.520(5)
C19 C22 1.531(6)
C20 H20A 0.9800
C20 H20B 0.9800
C20 H20C 0.9800
C21 H21A 0.9800
C21 H21B 0.9800
C21 H21C 0.9800
C22 H22A 0.9800
C22 H22B 0.9800
C22 H22C 0.9800
C23 O23 1.222(5)
C23 N24 1.362(5)
C23 C29A 1.534(5)
N24 C31 1.451(5)
N24 C25 1.467(5)
C25 C25A 1.506(5)
C25 H25A 0.9900
C25 H25B 0.9900
C25A O30 1.454(4)
C25A C26 1.513(5)
C25A C29A 1.561(5)
C26 C27 1.325(6)
C26 H26 0.9500
C27 C28 1.520(5)
C27 H27 0.9500
C28 O30 1.441(5)
C28 C29 1.559(5)
C28 H28 1.0000
C29 C34 1.521(5)
C29 C29A 1.549(5)
C29 H29 1.0000
C29A H29A 1.0000
C31 C32 1.513(5)
C31 H31A 0.9900
C31 H31B 0.9900
C32 O32 1.418(5)
C32 H32A 0.9900
C32 H32B 0.9900
O32 C33 1.404(5)
C33 H33A 0.9800
C33 H33B 0.9800
C33 H33C 0.9800
C34 O34 1.244(4)
C34 N34 1.344(5)
N34 N35 1.402(4)
N34 H34 0.91(5)
N35 C35 1.271(5)
C35 C36 1.513(5)
C35 C40 1.515(5)
C36 C42 1.512(5)
C36 C37 1.547(6)
C36 C41 1.562(5)
C37 C38 1.544(7)
C37 H37A 0.9900
C37 H37B 0.9900
C38 C39 1.539(7)
C38 H38A 0.9900
C38 H38B 0.9900
C39 C40 1.536(5)
C39 C41 1.541(6)
C39 H39 1.0000
C40 H40A 0.9900
C40 H40B 0.9900
C41 C43 1.527(5)
C41 C44 1.528(6)
C42 H42A 0.9800
C42 H42B 0.9800
C42 H42C 0.9800
C43 H43A 0.9800
C43 H43B 0.9800
C43 H43C 0.9800
C44 H44A 0.9800
C44 H44B 0.9800
C44 H44C 0.9800
C45 O45 1.221(5)
C45 N46 1.359(5)
C45 C51A 1.527(5)
N46 C53 1.453(5)
N46 C47 1.462(5)
C47 C47A 1.503(5)
C47 H47A 0.9900
C47 H47B 0.9900
C47A O52 1.452(4)
C47A C48 1.505(5)
C47A C51A 1.557(5)
C48 C49 1.340(6)
C48 H48 0.9500
C49 C50 1.521(5)
C49 H49 0.9500
C50 O52 1.441(5)
C50 C51 1.554(5)
C50 H50 1.0000
C51 C56 1.520(5)
C51 C51A 1.560(5)
C51 H51 1.0000
C51A H51A 1.0000
C53 C54 1.497(6)
C53 H53A 0.9900
C53 H53B 0.9900
C54 O54 1.414(5)
C54 H54A 0.9900
C54 H54B 0.9900
O54 C55 1.419(6)
C55 H55A 0.9800
C55 H55B 0.9800
C55 H55C 0.9800
C56 O56 1.236(4)
C56 N56 1.341(5)
N56 N57 1.395(4)
N56 H56 0.87(5)
N57 C57 1.275(5)
C57 C62 1.509(5)
C57 C58 1.513(5)
C58 C64 1.510(5)
C58 C59 1.554(6)
C58 C63 1.562(5)
C59 C60 1.547(6)
C59 H59A 0.9900
C59 H59B 0.9900
C60 C61 1.531(6)
C60 H60A 0.9900
C60 H60B 0.9900
C61 C62 1.546(5)
C61 C63 1.547(5)
C61 H61 1.0000
C62 H62A 0.9900
C62 H62B 0.9900
C63 C66 1.522(6)
C63 C65 1.529(5)
C64 H64A 0.9800
C64 H64B 0.9800
C64 H64C 0.9800
C65 H65A 0.9800
C65 H65B 0.9800
C65 H65C 0.9800
C66 H66A 0.9800
C66 H66B 0.9800
C66 H66C 0.9800
C67 O67 1.227(4)
C67 N68 1.356(5)
C67 C73A 1.527(5)
N68 C75 1.445(5)
N68 C69 1.470(5)
C69 C69A 1.507(5)
C69 H69A 0.9900
C69 H69B 0.9900
C69A O74 1.450(4)
C69A C70 1.519(5)
C69A C73A 1.563(5)
C70 C71 1.325(5)
C70 H70 0.9500
C71 C72 1.522(5)
C71 H71 0.9500
C72 O74 1.443(4)
C72 C73 1.564(5)
C72 H72 1.0000
C73 C78 1.521(5)
C73 C73A 1.559(5)
C73 H73 1.0000
C73A H73A 1.0000
C75 C76 1.505(5)
C75 H75A 0.9900
C75 H75B 0.9900
C76 O76 1.412(5)
C76 H76A 0.9900
C76 H76B 0.9900
O76 C77 1.411(5)
C77 H77A 0.9800
C77 H77B 0.9800
C77 H77C 0.9800
C78 O78 1.241(4)
C78 N78 1.344(5)
N78 N79 1.396(4)
N78 H78 0.95(5)
N79 C79 1.275(5)
C79 C84 1.513(5)
C79 C80 1.516(5)
C80 C86 1.513(5)
C80 C81 1.555(6)
C80 C85 1.562(6)
C81 C82 1.558(6)
C81 H81A 0.9900
C81 H81B 0.9900
C82 C83 1.541(6)
C82 H82A 0.9900
C82 H82B 0.9900
C83 C85 1.544(5)
C83 C84 1.547(5)
C83 H83 1.0000
C84 H84A 0.9900
C84 H84B 0.9900
C85 C87 1.525(5)
C85 C88 1.538(6)
C86 H86A 0.9800
C86 H86B 0.9800
C86 H86C 0.9800
C87 H87A 0.9800
C87 H87B 0.9800
C87 H87C 0.9800
C88 H88A 0.9800
C88 H88B 0.9800
C88 H88C 0.9800
C89 O89 1.234(6)
C89 O90 1.340(6)
C89 C90 1.435(8)
O90 C91 1.458(7)
C90 H90A 0.9800
C90 H90B 0.9800
C90 H90C 0.9800
C91 C92 1.488(9)
C91 H91A 0.9900
C91 H91B 0.9900
C92 H92A 0.9800
C92 H92B 0.9800
C92 H92C 0.9800
C93 O93 1.214(7)
C93 O94 1.350(6)
C93 C94 1.490(8)
O94 C95 1.423(6)
C94 H94A 0.9800
C94 H94B 0.9800
C94 H94C 0.9800
C95 C96 1.469(9)
C95 H95A 0.9900
C95 H95B 0.9900
C96 H96A 0.9800
C96 H96B 0.9800
C96 H96C 0.9800

loop_
_geom_hbond_atom_site_label_D
_geom_hbond_atom_site_label_H
_geom_hbond_atom_site_label_A
_geom_hbond_distance_DH
_geom_hbond_distance_HA
_geom_hbond_distance_DA
_geom_hbond_angle_DHA
_geom_hbond_site_symmetry_A
N12 H12 O78 0.98(5) 1.98(5) 2.921(4) 161(4) 1_556
N34 H34 O56 0.91(5) 2.03(5) 2.910(4) 165(4) 1_455
N56 H56 O34 0.87(5) 2.08(5) 2.928(4) 163(4) 1_655
N78 H78 O12 0.95(5) 1.99(5) 2.915(4) 163(4) 1_554

loop_
_geom_torsion_atom_site_label_1
_geom_torsion_atom_site_label_2
_geom_torsion_atom_site_label_3
_geom_torsion_atom_site_label_4
_geom_torsion
O1 C1 N2 C9 -2.0(6)
C7A C1 N2 C9 178.1(3)
O1 C1 N2 C3 -175.6(3)
C7A C1 N2 C3 4.5(4)
C1 N2 C3 C3A 14.8(4)
C9 N2 C3 C3A -158.8(3)
N2 C3 C3A O8 78.7(3)
N2 C3 C3A C4 -156.7(3)
N2 C3 C3A C7A -26.9(3)
O8 C3A C4 C5 -33.3(4)
C3 C3A C4 C5 -161.8(4)
C7A C3A C4 C5 70.3(4)
C3A C4 C5 C6 1.3(4)
C4 C5 C6 O8 30.8(4)
C4 C5 C6 C7 -74.4(4)
O8 C6 C7 C12 90.7(3)
C5 C6 C7 C12 -164.1(3)
O8 C6 C7 C7A -33.5(3)
C5 C6 C7 C7A 71.7(3)
O1 C1 C7A C7 48.3(5)
N2 C1 C7A C7 -131.8(3)
O1 C1 C7A C3A 159.3(3)
N2 C1 C7A C3A -20.8(3)
C12 C7 C7A C1 -14.0(5)
C6 C7 C7A C1 107.1(3)
C12 C7 C7A C3A -124.7(3)
C6 C7 C7A C3A -3.6(3)
O8 C3A C7A C1 -85.5(3)
C3 C3A C7A C1 29.5(3)
C4 C3A C7A C1 168.5(3)
O8 C3A C7A C7 39.6(3)
C3 C3A C7A C7 154.6(3)
C4 C3A C7A C7 -66.4(3)
C3 C3A O8 C6 -171.8(3)
C4 C3A O8 C6 50.7(3)
C7A C3A O8 C6 -61.7(3)
C5 C6 O8 C3A -49.2(3)
C7 C6 O8 C3A 60.5(3)
C1 N2 C9 C10 92.5(5)
C3 N2 C9 C10 -94.3(4)
N2 C9 C10 O10 176.1(3)
C9 C10 O10 C11 177.2(4)
C7A C7 C12 O12 108.6(4)
C6 C7 C12 O12 -6.0(5)
C7A C7 C12 N12 -76.8(4)
C6 C7 C12 N12 168.6(3)
O12 C12 N12 N13 -175.6(3)
C7 C12 N12 N13 9.7(5)
C12 N12 N13 C13 173.3(3)
N12 N13 C13 C14 -176.2(3)
N12 N13 C13 C18 -0.5(6)
N13 C13 C14 C20 14.3(5)
C18 C13 C14 C20 -162.2(3)
N13 C13 C14 C15 -114.6(4)
C18 C13 C14 C15 68.8(4)
N13 C13 C14 C19 140.3(4)
C18 C13 C14 C19 -36.2(4)
C13 C14 C15 C16 -69.1(4)
C20 C14 C15 C16 161.7(3)
C19 C14 C15 C16 34.0(3)
C14 C15 C16 C17 0.9(4)
C15 C16 C17 C18 71.6(4)
C15 C16 C17 C19 -36.1(4)
N13 C13 C18 C17 -175.2(4)
C14 C13 C18 C17 1.0(4)
C16 C17 C18 C13 -72.9(4)
C19 C17 C18 C13 35.3(4)
C16 C17 C19 C21 -62.5(4)
C18 C17 C19 C21 -173.8(3)
C16 C17 C19 C22 171.8(3)
C18 C17 C19 C22 60.5(4)
C16 C17 C19 C14 55.2(3)
C18 C17 C19 C14 -56.2(3)
C13 C14 C19 C21 172.6(3)
C20 C14 C19 C21 -62.3(5)
C15 C14 C19 C21 64.3(4)
C13 C14 C19 C22 -63.6(4)
C20 C14 C19 C22 61.5(4)
C15 C14 C19 C22 -171.8(3)
C13 C14 C19 C17 54.7(3)
C20 C14 C19 C17 179.8(3)
C15 C14 C19 C17 -53.6(3)
O23 C23 N24 C31 1.6(6)
C29A C23 N24 C31 -179.7(3)
O23 C23 N24 C25 177.8(3)
C29A C23 N24 C25 -3.5(4)
C23 N24 C25 C25A -15.0(4)
C31 N24 C25 C25A 161.2(3)
N24 C25 C25A O30 -79.2(3)
N24 C25 C25A C26 157.7(3)
N24 C25 C25A C29A 26.6(3)
O30 C25A C26 C27 33.8(4)
C25 C25A C26 C27 160.4(4)
C29A C25A C26 C27 -70.1(4)
C25A C26 C27 C28 -1.5(4)
C26 C27 C28 O30 -31.5(4)
C26 C27 C28 C29 74.4(4)
O30 C28 C29 C34 -89.9(3)
C27 C28 C29 C34 164.0(3)
O30 C28 C29 C29A 34.5(3)
C27 C28 C29 C29A -71.6(3)
O23 C23 C29A C29 -50.5(5)
N24 C23 C29A C29 130.9(3)
O23 C23 C29A C25A -161.7(4)
N24 C23 C29A C25A 19.6(3)
C34 C29 C29A C23 12.9(5)
C28 C29 C29A C23 -107.6(3)
C34 C29 C29A C25A 123.8(3)
C28 C29 C29A C25A 3.3(3)
O30 C25A C29A C23 85.7(3)
C25 C25A C29A C23 -28.6(3)
C26 C25A C29A C23 -168.2(3)
O30 C25A C29A C29 -39.5(3)
C25 C25A C29A C29 -153.8(3)
C26 C25A C29A C29 66.6(3)
C27 C28 O30 C25A 49.9(3)
C29 C28 O30 C25A -60.8(3)
C25 C25A O30 C28 172.5(3)
C26 C25A O30 C28 -51.2(3)
C29A C25A O30 C28 61.8(3)
C23 N24 C31 C32 -99.7(4)
C25 N24 C31 C32 84.4(4)
N24 C31 C32 O32 -175.9(3)
C31 C32 O32 C33 -175.1(4)
C29A C29 C34 O34 -109.0(4)
C28 C29 C34 O34 5.2(5)
C29A C29 C34 N34 75.2(4)
C28 C29 C34 N34 -170.6(3)
O34 C34 N34 N35 176.0(3)
C29 C34 N34 N35 -8.1(5)
C34 N34 N35 C35 -164.9(3)
N34 N35 C35 C36 174.0(3)
N34 N35 C35 C40 1.5(6)
N35 C35 C36 C42 24.5(6)
C40 C35 C36 C42 -161.5(4)
N35 C35 C36 C37 -101.6(4)
C40 C35 C36 C37 72.3(4)
N35 C35 C36 C41 153.5(4)
C40 C35 C36 C41 -32.5(4)
C42 C36 C37 C38 162.2(3)
C35 C36 C37 C38 -70.3(4)
C41 C36 C37 C38 33.6(4)
C36 C37 C38 C39 1.2(4)
C37 C38 C39 C40 71.9(4)
C37 C38 C39 C41 -36.4(4)
N35 C35 C40 C39 171.1(4)
C36 C35 C40 C39 -2.3(4)
C38 C39 C40 C35 -71.1(4)
C41 C39 C40 C35 37.3(4)
C40 C39 C41 C43 -174.0(4)
C38 C39 C41 C43 -62.8(4)
C40 C39 C41 C44 61.2(4)
C38 C39 C41 C44 172.4(3)
C40 C39 C41 C36 -55.8(4)
C38 C39 C41 C36 55.3(3)
C42 C36 C41 C43 -61.8(5)
C35 C36 C41 C43 170.3(4)
C37 C36 C41 C43 64.4(4)
C42 C36 C41 C44 62.6(5)
C35 C36 C41 C44 -65.3(4)
C37 C36 C41 C44 -171.2(4)
C42 C36 C41 C39 -179.7(4)
C35 C36 C41 C39 52.4(3)
C37 C36 C41 C39 -53.5(3)
O45 C45 N46 C53 -4.6(6)
C51A C45 N46 C53 176.7(3)
O45 C45 N46 C47 -177.7(3)
C51A C45 N46 C47 3.5(4)
C45 N46 C47 C47A 15.2(4)
C53 N46 C47 C47A -157.7(3)
N46 C47 C47A O52 79.7(3)
N46 C47 C47A C48 -156.9(3)
N46 C47 C47A C51A -27.0(3)
O52 C47A C48 C49 -33.9(4)
C47 C47A C48 C49 -160.7(4)
C51A C47A C48 C49 71.2(4)
C47A C48 C49 C50 1.4(4)
C48 C49 C50 O52 31.6(4)
C48 C49 C50 C51 -74.4(4)
O52 C50 C51 C56 89.3(3)
C49 C50 C51 C56 -164.5(3)
O52 C50 C51 C51A -34.8(3)
C49 C50 C51 C51A 71.3(3)
O45 C45 C51A C47A 161.3(4)
N46 C45 C51A C47A -20.0(3)
O45 C45 C51A C51 51.0(5)
N46 C45 C51A C51 -130.3(3)
O52 C47A C51A C45 -85.4(3)
C47 C47A C51A C45 29.1(3)
C48 C47A C51A C45 167.9(3)
O52 C47A C51A C51 38.8(3)
C47 C47A C51A C51 153.3(3)
C48 C47A C51A C51 -68.0(3)
C56 C51 C51A C45 -13.2(5)
C50 C51 C51A C45 107.9(3)
C56 C51 C51A C47A -123.7(3)
C50 C51 C51A C47A -2.6(3)
C49 C50 O52 C47A -50.1(3)
C51 C50 O52 C47A 60.5(3)
C47 C47A O52 C50 -172.0(3)
C48 C47A O52 C50 51.6(3)
C51A C47A O52 C50 -61.4(3)
C45 N46 C53 C54 98.5(5)
C47 N46 C53 C54 -88.9(5)
N46 C53 C54 O54 178.0(4)
C53 C54 O54 C55 176.7(5)
C50 C51 C56 O56 -6.1(5)
C51A C51 C56 O56 108.5(4)
C50 C51 C56 N56 169.4(3)
C51A C51 C56 N56 -76.0(4)
O56 C56 N56 N57 -176.2(3)
C51 C56 N56 N57 8.2(5)
C56 N56 N57 C57 172.1(3)
N56 N57 C57 C62 -1.1(6)
N56 N57 C57 C58 -176.7(3)
N57 C57 C58 C64 14.9(5)
C62 C57 C58 C64 -161.6(3)
N57 C57 C58 C59 -113.8(4)
C62 C57 C58 C59 69.7(4)
N57 C57 C58 C63 141.0(4)
C62 C57 C58 C63 -35.5(4)
C64 C58 C59 C60 161.7(3)
C57 C58 C59 C60 -69.5(4)
C63 C58 C59 C60 33.4(4)
C58 C59 C60 C61 1.1(4)
C59 C60 C61 C62 71.8(4)
C59 C60 C61 C63 -35.9(4)
N57 C57 C62 C61 -175.5(4)
C58 C57 C62 C61 0.6(4)
C60 C61 C62 C57 -72.9(4)
C63 C61 C62 C57 35.4(4)
C60 C61 C63 C66 171.9(3)
C62 C61 C63 C66 61.2(4)
C60 C61 C63 C65 -63.3(4)
C62 C61 C63 C65 -174.0(3)
C60 C61 C63 C58 54.7(3)
C62 C61 C63 C58 -56.0(3)
C64 C58 C63 C66 60.9(4)
C57 C58 C63 C66 -64.4(4)
C59 C58 C63 C66 -171.5(3)
C64 C58 C63 C65 -62.7(5)
C57 C58 C63 C65 172.1(3)
C59 C58 C63 C65 64.9(4)
C64 C58 C63 C61 179.4(3)
C57 C58 C63 C61 54.1(3)
C59 C58 C63 C61 -53.0(3)
O67 C67 N68 C75 3.8(6)
C73A C67 N68 C75 -178.8(3)
O67 C67 N68 C69 179.8(3)
C73A C67 N68 C69 -2.7(4)
C67 N68 C69 C69A -15.4(4)
C75 N68 C69 C69A 160.6(3)
N68 C69 C69A O74 -80.2(3)
N68 C69 C69A C70 157.0(3)
N68 C69 C69A C73A 26.5(3)
O74 C69A C70 C71 34.1(4)
C69 C69A C70 C71 160.5(3)
C73A C69A C70 C71 -70.5(4)
C69A C70 C71 C72 -1.9(4)
C70 C71 C72 O74 -30.8(4)
C70 C71 C72 C73 74.7(4)
O74 C72 C73 C78 -88.2(3)
C71 C72 C73 C78 166.0(3)
O74 C72 C73 C73A 34.8(3)
C71 C72 C73 C73A -71.0(3)
O67 C67 C73A C73 -53.1(5)
N68 C67 C73A C73 129.6(3)
O67 C67 C73A C69A -163.7(3)
N68 C67 C73A C69A 18.9(3)
C78 C73 C73A C67 11.5(5)
C72 C73 C73A C67 -108.1(3)
C78 C73 C73A C69A 122.1(3)
C72 C73 C73A C69A 2.5(3)
O74 C69A C73A C67 86.3(3)
C69 C69A C73A C67 -28.2(3)
C70 C69A C73A C67 -167.4(3)
O74 C69A C73A C73 -38.7(3)
C69 C69A C73A C73 -153.2(3)
C70 C69A C73A C73 67.6(3)
C71 C72 O74 C69A 49.5(3)
C73 C72 O74 C69A -60.6(3)
C69 C69A O74 C72 172.6(3)
C70 C69A O74 C72 -51.2(3)
C73A C69A O74 C72 61.6(3)
C67 N68 C75 C76 -111.9(4)
C69 N68 C75 C76 72.4(4)
N68 C75 C76 O76 178.5(3)
C75 C76 O76 C77 -172.6(3)
C73A C73 C78 O78 -108.9(4)
C72 C73 C78 O78 4.6(5)
C73A C73 C78 N78 75.0(4)
C72 C73 C78 N78 -171.5(3)
O78 C78 N78 N79 177.7(3)
C73 C78 N78 N79 -6.1(5)
C78 N78 N79 C79 -162.0(3)
N78 N79 C79 C84 0.6(6)
N78 N79 C79 C80 175.8(3)
N79 C79 C80 C86 22.6(6)
C84 C79 C80 C86 -161.3(4)
N79 C79 C80 C81 -103.8(4)
C84 C79 C80 C81 72.3(4)
N79 C79 C80 C85 151.1(4)
C84 C79 C80 C85 -32.8(4)
C86 C80 C81 C82 162.2(3)
C79 C80 C81 C82 -70.5(4)
C85 C80 C81 C82 33.2(4)
C80 C81 C82 C83 1.1(4)
C81 C82 C83 C85 -35.8(4)
C81 C82 C83 C84 71.4(4)
N79 C79 C84 C83 173.9(4)
C80 C79 C84 C83 -1.8(4)
C82 C83 C84 C79 -71.3(4)
C85 C83 C84 C79 36.6(4)
C82 C83 C85 C87 -63.6(4)
C84 C83 C85 C87 -173.8(4)
C82 C83 C85 C88 171.7(3)
C84 C83 C85 C88 61.5(4)
C82 C83 C85 C80 54.7(3)
C84 C83 C85 C80 -55.4(3)
C86 C80 C85 C87 -61.6(5)
C79 C80 C85 C87 171.1(3)
C81 C80 C85 C87 65.3(4)
C86 C80 C85 C88 62.2(5)
C79 C80 C85 C88 -65.1(4)
C81 C80 C85 C88 -170.9(3)
C86 C80 C85 C83 180.0(3)
C79 C80 C85 C83 52.7(3)
C81 C80 C85 C83 -53.2(3)
O89 C89 O90 C91 -1.2(8)
C90 C89 O90 C91 178.8(5)
C89 O90 C91 C92 179.6(6)
O93 C93 O94 C95 12.0(8)
C94 C93 O94 C95 -176.8(5)
C93 O94 C95 C96 178.0(6)
